data_1545608
loop_
_publ_author_name
'Li, Xiao-Yu'
'Su, Hai-Feng'
'Kurmoo, Mohamedally'
'Tung, Chen-Ho'
'Sun, Di'
'Zheng, Lan-Sun'

_publ_section_title
;
 Structure, solution assembly, and electroconductivity of nanosized
 argento-organic-cluster/framework templated by chromate.
;
_journal_issue 16
_journal_name_full Nanoscale
_journal_page_first 5305
_journal_page_last 5314
_journal_paper_doi 10.1039/c7nr00732a
_journal_volume 9
_journal_year 2017
_chemical_formula_sum 'C124 H270 Ag41 Cr2 N7 O17 S30'
_chemical_formula_weight 7619.94
_chemical_name_systematic
; 
 ? 
;
_space_group_crystal_system trigonal
_space_group_IT_number 167
_space_group_name_Hall '-R 3 2"c'
_space_group_name_H-M_alt 'R -3 c'
_symmetry_space_group_name_Hall '-R 3 2"c'
_symmetry_space_group_name_H-M 'R -3 c :H'
_atom_sites_solution_hydrogens geom
_atom_sites_solution_primary direct
_atom_sites_solution_secondary difmap
_audit_creation_method SHELXL-97
_audit_update_record
;
2017-03-04 deposited with the CCDC.
2017-03-20 downloaded from the CCDC.
;
_cell_angle_alpha 90.00
_cell_angle_beta 90.00
_cell_angle_gamma 120.00
_cell_formula_units_Z 6
_cell_length_a 22.6491(3)
_cell_length_b 22.6491(3)
_cell_length_c 71.0014(13)
_cell_measurement_reflns_used 37999
_cell_measurement_temperature 173(2)
_cell_measurement_theta_max 27.312
_cell_measurement_theta_min 2.763
_cell_volume 31542.7(8)
_computing_structure_refinement 'SHELXL-97 (Sheldrick, 1997)'
_computing_structure_solution 'SHELXS-97 (Sheldrick, 1990)'
_diffrn_ambient_temperature 173(2)
_diffrn_measured_fraction_theta_full 0.996
_diffrn_measured_fraction_theta_max 0.996
_diffrn_measurement_device_type 'Bruker Smart Apex CCD area detector'
_diffrn_radiation_monochromator graphite
_diffrn_radiation_source 'fine-focus sealed tube'
_diffrn_radiation_type MoK\a
_diffrn_radiation_wavelength 0.71000
_diffrn_reflns_av_R_equivalents 0.0184
_diffrn_reflns_av_sigmaI/netI 0.0146
_diffrn_reflns_limit_h_max 26
_diffrn_reflns_limit_h_min -26
_diffrn_reflns_limit_k_max 26
_diffrn_reflns_limit_k_min -26
_diffrn_reflns_limit_l_max 84
_diffrn_reflns_limit_l_min -51
_diffrn_reflns_number 29786
_diffrn_reflns_theta_full 25.00
_diffrn_reflns_theta_max 25.00
_diffrn_reflns_theta_min 2.76
_exptl_absorpt_coefficient_mu 4.157
_exptl_absorpt_correction_T_max 0.6812
_exptl_absorpt_correction_T_min 0.6353
_exptl_absorpt_correction_type multi-scan
_exptl_absorpt_process_details sadabs
_exptl_crystal_colour orange
_exptl_crystal_density_diffrn 2.407
_exptl_crystal_density_method 'not measured'
_exptl_crystal_description block
_exptl_crystal_F_000 21924
_exptl_crystal_size_max 0.12
_exptl_crystal_size_mid 0.10
_exptl_crystal_size_min 0.10
_refine_diff_density_max 2.448
_refine_diff_density_min -2.107
_refine_diff_density_rms 0.193
_refine_ls_extinction_method none
_refine_ls_goodness_of_fit_ref 1.024
_refine_ls_hydrogen_treatment mixed
_refine_ls_matrix_type full
_refine_ls_number_parameters 269
_refine_ls_number_reflns 6177
_refine_ls_number_restraints 77
_refine_ls_restrained_S_all 1.027
_refine_ls_R_factor_all 0.0663
_refine_ls_R_factor_gt 0.0595
_refine_ls_shift/su_max 0.001
_refine_ls_shift/su_mean 0.000
_refine_ls_structure_factor_coef Fsqd
_refine_ls_weighting_details 'calc w=1/[\s^2^(Fo^2^)+(0.0920P)^2^+1097.5416P] where P=(Fo^2^+2Fc^2^)/3'
_refine_ls_weighting_scheme calc
_refine_ls_wR_factor_gt 0.1638
_refine_ls_wR_factor_ref 0.1720
_reflns_number_gt 5442
_reflns_number_total 6177
_reflns_threshold_expression >2sigma(I)
_cod_data_source_file c7nr00732a2.cif
_cod_data_source_block 3
_cod_depositor_comments 'Adding full bibliography for 1545608--1545612.cif.'
_cod_original_cell_volume 31542.7(7)
_cod_database_code 1545608

loop_
_symmetry_equiv_pos_as_xyz
'x, y, z'
'-y, x-y, z'
'-x+y, -x, z'
'x-y, -y, -z+1/2'
'-x, -x+y, -z+1/2'
'y, x, -z+1/2'
'x+2/3, y+1/3, z+1/3'
'-y+2/3, x-y+1/3, z+1/3'
'-x+y+2/3, -x+1/3, z+1/3'
'x-y+2/3, -y+1/3, -z+5/6'
'-x+2/3, -x+y+1/3, -z+5/6'
'y+2/3, x+1/3, -z+5/6'
'x+1/3, y+2/3, z+2/3'
'-y+1/3, x-y+2/3, z+2/3'
'-x+y+1/3, -x+2/3, z+2/3'
'x-y+1/3, -y+2/3, -z+7/6'
'-x+1/3, -x+y+2/3, -z+7/6'
'y+1/3, x+2/3, -z+7/6'
'-x, -y, -z'
'y, -x+y, -z'
'x-y, x, -z'
'-x+y, y, z-1/2'
'x, x-y, z-1/2'
'-y, -x, z-1/2'
'-x+2/3, -y+1/3, -z+1/3'
'y+2/3, -x+y+1/3, -z+1/3'
'x-y+2/3, x+1/3, -z+1/3'
'-x+y+2/3, y+1/3, z-1/6'
'x+2/3, x-y+1/3, z-1/6'
'-y+2/3, -x+1/3, z-1/6'
'-x+1/3, -y+2/3, -z+2/3'
'y+1/3, -x+y+2/3, -z+2/3'
'x-y+1/3, x+2/3, -z+2/3'
'-x+y+1/3, y+2/3, z+1/6'
'x+1/3, x-y+2/3, z+1/6'
'-y+1/3, -x+2/3, z+1/6'

loop_
_atom_site_label
_atom_site_type_symbol
_atom_site_fract_x
_atom_site_fract_y
_atom_site_fract_z
_atom_site_U_iso_or_equiv
_atom_site_adp_type
_atom_site_occupancy
_atom_site_symmetry_multiplicity
_atom_site_calc_flag
_atom_site_refinement_flags
Ag1 Ag 0.3333 0.6667 0.628504(15) 0.0461(3) Uani 1 3 d S
Ag2 Ag 0.44527(4) 0.65630(4) 0.601267(11) 0.0519(2) Uani 1 1 d .
Ag3 Ag 0.34744(4) 0.53117(5) 0.579218(10) 0.0553(2) Uani 1 1 d .
Ag4 Ag 0.52241(4) 0.67022(4) 0.564968(12) 0.0579(2) Uani 1 1 d .
Ag5 Ag 0.6667 0.74169(5) 0.5833 0.0531(3) Uani 1 2 d S
Ag6 Ag 0.49035(5) 0.77121(4) 0.540999(10) 0.0611(3) Uani 1 1 d .
Ag7 Ag 0.41081(6) 0.67032(6) 0.506111(17) 0.0791(3) Uani 1 1 d .
Ag8 Ag 0.44160(7) 0.56034(6) 0.519101(15) 0.0927(4) Uani 1 1 d .
S1 S 0.3389(2) 0.54899(19) 0.49795(5) 0.0782(9) Uani 1 1 d .
S2 S 0.38016(13) 0.50459(13) 0.54999(4) 0.0515(6) Uani 1 1 d .
S3 S 0.55519(14) 0.65917(15) 0.59637(4) 0.0608(7) Uani 1 1 d .
S4 S 0.43924(11) 0.76338(11) 0.60967(3) 0.0388(5) Uani 1 1 d .
S5 S 0.51363(15) 0.68295(17) 0.53192(4) 0.0662(7) Uani 1 1 d .
O1 O 0.6754(8) 0.8472(8) 0.5990(2) 0.062(3) Uani 0.50 1 d PU
O2 O 0.6096(8) 0.8133(8) 0.5743(2) 0.061(3) Uani 0.50 1 d PU
O3 O 0.6113(8) 0.8920(8) 0.5926(2) 0.063(4) Uani 0.50 1 d PU
N1 N 0.6312(10) 0.8515(10) 0.5884(3) 0.061(2) Uani 0.50 1 d PU
N2 N 0.4898(7) 0.5150(7) 0.50433(17) 0.0809(14) Uani 0.50 1 d PU
N2A N 0.3333 0.6667 0.65856(19) 0.0475(11) Uani 0.50 3 d SPU
C1 C 0.344(2) 0.4766(13) 0.4696(7) 0.35(3) Uiso 1 1 d DU
H1A H 0.3022 0.4451 0.4628 0.522 Uiso 1 1 calc R
H1B H 0.3452 0.4566 0.4817 0.522 Uiso 1 1 calc R
H1C H 0.3837 0.4847 0.4621 0.522 Uiso 1 1 calc R
C2 C 0.3459(15) 0.5451(16) 0.4729(4) 0.197(9) Uiso 1 1 d DU
H2 H 0.3073 0.5459 0.4663 0.236 Uiso 1 1 calc R
C3 C 0.4147(12) 0.5933(14) 0.4633(4) 0.198(9) Uiso 1 1 d DU
H3A H 0.4448 0.5733 0.4627 0.238 Uiso 1 1 calc R
H3B H 0.4390 0.6386 0.4694 0.238 Uiso 1 1 calc R
C4 C 0.386(2) 0.597(2) 0.4434(4) 0.32(3) Uiso 1 1 d DU
H4A H 0.3672 0.5520 0.4373 0.481 Uiso 1 1 calc R
H4B H 0.4230 0.6312 0.4357 0.481 Uiso 1 1 calc R
H4C H 0.3502 0.6083 0.4449 0.481 Uiso 1 1 calc R
C5 C 0.3838(15) 0.3282(14) 0.5558(4) 0.167(9) Uiso 1 1 d U
H5A H 0.3711 0.3123 0.5428 0.251 Uiso 1 1 calc R
H5B H 0.3442 0.3030 0.5640 0.251 Uiso 1 1 calc R
H5C H 0.4207 0.3206 0.5598 0.251 Uiso 1 1 calc R
C6 C 0.4074(8) 0.4036(7) 0.5568(2) 0.085(3) Uani 1 1 d U
H6A H 0.4182 0.4197 0.5700 0.102 Uiso 1 1 calc R
H6B H 0.4489 0.4299 0.5491 0.102 Uiso 1 1 calc R
C7 C 0.3511(8) 0.4128(6) 0.5495(2) 0.081(3) Uani 1 1 d U
H7 H 0.3112 0.3888 0.5582 0.097 Uiso 1 1 calc R
C8 C 0.3287(9) 0.3847(8) 0.5298(2) 0.104(6) Uani 1 1 d U
H8A H 0.2897 0.3895 0.5261 0.156 Uiso 1 1 calc R
H8B H 0.3156 0.3363 0.5296 0.156 Uiso 1 1 calc R
H8C H 0.3664 0.4099 0.5210 0.156 Uiso 1 1 calc R
C9 C 0.558(2) 0.549(3) 0.6263(5) 0.47(4) Uiso 1 1 d DU
H9A H 0.5933 0.5973 0.6245 0.699 Uiso 1 1 calc R
H9B H 0.5791 0.5207 0.6255 0.699 Uiso 1 1 calc R
H9C H 0.5368 0.5438 0.6387 0.699 Uiso 1 1 calc R
C10 C 0.5035(12) 0.5282(14) 0.6107(4) 0.162(7) Uiso 1 1 d DU
H10A H 0.4819 0.4791 0.6077 0.195 Uiso 1 1 calc R
H10B H 0.4679 0.5396 0.6141 0.195 Uiso 1 1 calc R
C11 C 0.5486(14) 0.5729(13) 0.5946(3) 0.160(7) Uiso 1 1 d DU
H11 H 0.5931 0.5866 0.6009 0.192 Uiso 1 1 calc R
C12 C 0.5656(8) 0.5574(8) 0.5778(2) 0.081(4) Uiso 1 1 d U
H12A H 0.5310 0.5505 0.5684 0.121 Uiso 1 1 calc R
H12B H 0.5680 0.5155 0.5791 0.121 Uiso 1 1 calc R
H12C H 0.6100 0.5948 0.5738 0.121 Uiso 1 1 calc R
C13 C 0.705(3) 0.720(3) 0.5164(8) 0.38(3) Uiso 1 1 d U
H13A H 0.7014 0.7003 0.5040 0.563 Uiso 1 1 calc R
H13B H 0.7389 0.7169 0.5240 0.563 Uiso 1 1 calc R
H13C H 0.7177 0.7685 0.5150 0.563 Uiso 1 1 calc R
C14 C 0.6349(10) 0.6820(10) 0.5263(3) 0.108(4) Uiso 1 1 d U
H14A H 0.6067 0.6358 0.5209 0.130 Uiso 1 1 calc R
H14B H 0.6405 0.6777 0.5400 0.130 Uiso 1 1 calc R
C15 C 0.6027(10) 0.7262(10) 0.5226(3) 0.107(4) Uiso 1 1 d U
H15 H 0.6299 0.7702 0.5295 0.129 Uiso 1 1 calc R
C16 C 0.5997(15) 0.7425(15) 0.5016(4) 0.170(10) Uiso 1 1 d U
H16A H 0.5692 0.7004 0.4948 0.255 Uiso 1 1 calc R
H16B H 0.6455 0.7633 0.4961 0.255 Uiso 1 1 calc R
H16C H 0.5824 0.7744 0.5005 0.255 Uiso 1 1 calc R
C18 C 0.5094(11) 0.8247(11) 0.6261(3) 0.127(5) Uiso 1 1 d DU
H18 H 0.5486 0.8643 0.6197 0.153 Uiso 1 1 calc R
C19 C 0.5286(11) 0.7807(10) 0.6382(3) 0.129(5) Uiso 1 1 d DU
H19A H 0.5443 0.7555 0.6302 0.154 Uiso 1 1 calc R
H19B H 0.4890 0.7474 0.6457 0.154 Uiso 1 1 calc R
C21 C 0.3333 0.6667 0.65856(19) 0.0475(11) Uani 0.50 3 d SPU
C21A C 0.4898(7) 0.5150(7) 0.50433(17) 0.0809(14) Uani 0.50 1 d PU
Cr1 Cr 0.3333 0.6667 0.56002(3) 0.0317(5) Uani 1 3 d S
O4 O 0.3333 0.6667 0.53713(14) 0.048(3) Uani 1 3 d S
O5 O 0.4051(3) 0.6742(3) 0.56775(9) 0.0424(13) Uani 1 1 d .
C20 C 0.587(2) 0.831(2) 0.6513(7) 0.56(5) Uiso 1 1 d DU
H20A H 0.6048 0.8776 0.6467 0.846 Uiso 1 1 calc R
H20B H 0.6234 0.8197 0.6515 0.846 Uiso 1 1 calc R
H20C H 0.5691 0.8272 0.6641 0.846 Uiso 1 1 calc R
C17 C 0.467(2) 0.844(3) 0.6394(5) 0.37(3) Uiso 1 1 d DU
H17A H 0.4189 0.8086 0.6386 0.561 Uiso 1 1 calc R
H17B H 0.4729 0.8878 0.6357 0.561 Uiso 1 1 calc R
H17C H 0.4830 0.8462 0.6524 0.561 Uiso 1 1 calc R

loop_
_atom_site_aniso_label
_atom_site_aniso_U_11
_atom_site_aniso_U_22
_atom_site_aniso_U_33
_atom_site_aniso_U_23
_atom_site_aniso_U_13
_atom_site_aniso_U_12
Ag1 0.0581(5) 0.0581(5) 0.0221(5) 0.000 0.000 0.0290(2)
Ag2 0.0493(4) 0.0609(5) 0.0529(4) 0.0013(3) 0.0004(3) 0.0330(4)
Ag3 0.0651(5) 0.0849(6) 0.0400(4) -0.0230(4) -0.0123(3) 0.0557(5)
Ag4 0.0536(5) 0.0579(5) 0.0652(5) 0.0060(4) 0.0082(4) 0.0302(4)
Ag5 0.0414(5) 0.0570(5) 0.0556(6) -0.0007(2) -0.0015(4) 0.0207(3)
Ag6 0.0803(6) 0.0597(5) 0.0385(4) 0.0064(3) 0.0054(4) 0.0314(4)
Ag7 0.0716(6) 0.0786(7) 0.0895(7) -0.0121(5) -0.0026(5) 0.0393(5)
Ag8 0.1286(10) 0.0889(8) 0.0746(6) 0.0076(6) 0.0400(7) 0.0647(7)
S1 0.098(2) 0.079(2) 0.0603(17) -0.0013(15) 0.0164(17) 0.047(2)
S2 0.0563(14) 0.0456(13) 0.0507(13) -0.0090(10) 0.0151(11) 0.0240(11)
S3 0.0475(14) 0.0610(16) 0.0831(19) 0.0260(14) 0.0138(13) 0.0339(13)
S4 0.0407(11) 0.0401(11) 0.0298(10) -0.0018(8) -0.0023(8) 0.0159(9)
S5 0.0572(16) 0.0789(19) 0.0609(16) -0.0081(14) 0.0158(13) 0.0329(15)
O1 0.060(6) 0.059(5) 0.066(6) -0.004(4) -0.016(5) 0.029(5)
O2 0.060(6) 0.058(5) 0.066(6) -0.004(4) -0.016(5) 0.029(5)
O3 0.060(9) 0.054(8) 0.087(11) -0.004(8) -0.004(8) 0.037(7)
N1 0.060(6) 0.058(5) 0.066(6) -0.004(4) -0.016(5) 0.029(4)
N2 0.0913(19) 0.0773(19) 0.077(2) 0.0093(19) 0.0382(19) 0.0443(18)
N2A 0.0591(13) 0.0591(13) 0.0245(19) 0.000 0.000 0.0295(7)
C6 0.086(6) 0.058(5) 0.115(8) -0.015(5) -0.002(6) 0.039(5)
C7 0.083(6) 0.056(5) 0.113(8) -0.017(5) -0.001(6) 0.041(5)
C8 0.101(11) 0.072(9) 0.118(13) -0.039(9) 0.016(10) 0.027(8)
C21 0.0591(13) 0.0591(13) 0.0245(19) 0.000 0.000 0.0295(7)
C21A 0.0913(19) 0.0773(19) 0.077(2) 0.0093(19) 0.0382(19) 0.0443(18)
Cr1 0.0341(7) 0.0341(7) 0.0269(10) 0.000 0.000 0.0170(3)
O4 0.059(4) 0.059(4) 0.027(5) 0.000 0.000 0.030(2)
O5 0.037(3) 0.044(3) 0.046(3) 0.002(3) -0.002(3) 0.020(3)

loop_
_atom_type_symbol
_atom_type_description
_atom_type_scat_dispersion_real
_atom_type_scat_dispersion_imag
_atom_type_scat_source
C C 0.0033 0.0016 'International Tables Vol C Tables 4.2.6.8 and 6.1.1.4'
H H 0.0000 0.0000 'International Tables Vol C Tables 4.2.6.8 and 6.1.1.4'
Ag Ag -0.8971 1.1015 'International Tables Vol C Tables 4.2.6.8 and 6.1.1.4'
Cr Cr 0.3209 0.6236 'International Tables Vol C Tables 4.2.6.8 and 6.1.1.4'
N N 0.0061 0.0033 'International Tables Vol C Tables 4.2.6.8 and 6.1.1.4'
O O 0.0106 0.0060 'International Tables Vol C Tables 4.2.6.8 and 6.1.1.4'
S S 0.1246 0.1234 'International Tables Vol C Tables 4.2.6.8 and 6.1.1.4'

loop_
_geom_angle_atom_site_label_1
_geom_angle_atom_site_label_2
_geom_angle_atom_site_label_3
_geom_angle
_geom_angle_site_symmetry_1
_geom_angle_site_symmetry_3
_geom_angle_publ_flag
N2A Ag1 S4 120.16(5) . 2_665 y
N2A Ag1 S4 120.16(5) . . y
S4 Ag1 S4 96.97(6) 2_665 . y
N2A Ag1 S4 120.16(5) . 3_565 ?
S4 Ag1 S4 96.97(6) 2_665 3_565 y
S4 Ag1 S4 96.97(6) . 3_565 y
N2A Ag1 Ag2 126.01(2) . 2_665 ?
S4 Ag1 Ag2 49.74(5) 2_665 2_665 ?
S4 Ag1 Ag2 49.91(5) . 2_665 ?
S4 Ag1 Ag2 113.83(6) 3_565 2_665 ?
N2A Ag1 Ag2 126.01(2) . 3_565 ?
S4 Ag1 Ag2 49.91(5) 2_665 3_565 ?
S4 Ag1 Ag2 113.83(6) . 3_565 ?
S4 Ag1 Ag2 49.74(5) 3_565 3_565 ?
Ag2 Ag1 Ag2 88.94(3) 2_665 3_565 ?
N2A Ag1 Ag2 126.01(2) . . ?
S4 Ag1 Ag2 113.83(6) 2_665 . ?
S4 Ag1 Ag2 49.74(5) . . ?
S4 Ag1 Ag2 49.91(5) 3_565 . ?
Ag2 Ag1 Ag2 88.94(3) 2_665 . ?
Ag2 Ag1 Ag2 88.94(3) 3_565 . ?
S3 Ag2 S4 122.30(9) . . y
S3 Ag2 S4 133.46(9) . 3_565 y
S4 Ag2 S4 101.69(10) . 3_565 y
S3 Ag2 Ag3 101.98(8) . . ?
S4 Ag2 Ag3 130.30(6) . . ?
S4 Ag2 Ag3 50.03(5) 3_565 . ?
S3 Ag2 Ag4 50.32(7) . . ?
S4 Ag2 Ag4 113.48(6) . . ?
S4 Ag2 Ag4 126.81(6) 3_565 . ?
Ag3 Ag2 Ag4 76.80(3) . . ?
S3 Ag2 Ag1 151.57(8) . . ?
S4 Ag2 Ag1 52.32(5) . . ?
S4 Ag2 Ag1 52.29(5) 3_565 . ?
Ag3 Ag2 Ag1 98.15(3) . . ?
Ag4 Ag2 Ag1 156.14(3) . . ?
S2 Ag3 S4 175.04(9) . 3_565 y
S2 Ag3 Ag2 120.96(7) . . ?
S4 Ag3 Ag2 55.32(6) 3_565 . ?
S2 Ag3 Ag6 50.94(7) . 3_565 ?
S4 Ag3 Ag6 133.81(6) 3_565 3_565 ?
Ag2 Ag3 Ag6 133.60(4) . 3_565 ?
S5 Ag4 S3 167.10(10) . . y
S5 Ag4 Ag2 140.20(8) . . ?
S3 Ag4 Ag2 52.69(7) . . ?
S5 Ag4 Ag5 118.57(8) . . ?
S3 Ag4 Ag5 50.75(7) . . ?
Ag2 Ag4 Ag5 95.63(3) . . ?
S5 Ag4 Ag6 47.95(8) . . ?
S3 Ag4 Ag6 139.25(8) . . ?
Ag2 Ag4 Ag6 101.54(3) . . ?
Ag5 Ag4 Ag6 113.80(4) . . ?
S3 Ag5 S3 151.34(14) 17_655 . y
S3 Ag5 O1 96.8(4) 17_655 17_655 y
S3 Ag5 O1 109.0(4) . 17_655 y
S3 Ag5 O1 109.0(4) 17_655 . y
S3 Ag5 O1 96.8(4) . . y
O1 Ag5 O1 52.3(7) 17_655 . y
S3 Ag5 Ag4 130.80(8) 17_655 . ?
S3 Ag5 Ag4 49.37(7) . . ?
O1 Ag5 Ag4 75.7(4) 17_655 . ?
O1 Ag5 Ag4 103.8(4) . . ?
S3 Ag5 Ag4 49.37(7) 17_655 17_655 ?
S3 Ag5 Ag4 130.81(8) . 17_655 ?
O1 Ag5 Ag4 103.8(4) 17_655 17_655 ?
O1 Ag5 Ag4 75.7(4) . 17_655 ?
Ag4 Ag5 Ag4 179.46(5) . 17_655 ?
S2 Ag6 S5 166.64(11) 2_665 . y
S2 Ag6 Ag3 50.49(6) 2_665 2_665 ?
S5 Ag6 Ag3 131.51(8) . 2_665 ?
S2 Ag6 Ag4 130.18(7) 2_665 . ?
S5 Ag6 Ag4 47.63(8) . . ?
Ag3 Ag6 Ag4 84.08(3) 2_665 . ?
S2 Ag6 Ag7 129.46(7) 2_665 . ?
S5 Ag6 Ag7 58.84(8) . . ?
Ag3 Ag6 Ag7 142.95(4) 2_665 . ?
Ag4 Ag6 Ag7 98.45(4) . . ?
S1 Ag7 S1 148.06(17) 2_665 . y
S1 Ag7 S5 101.90(12) 2_665 . y
S1 Ag7 S5 108.26(12) . . y
S1 Ag7 Ag7 52.95(10) 2_665 2_665 ?
S1 Ag7 Ag7 110.85(10) . 2_665 ?
S5 Ag7 Ag7 129.53(7) . 2_665 ?
S1 Ag7 Ag7 111.05(10) 2_665 3_565 ?
S1 Ag7 Ag7 52.75(10) . 3_565 ?
S5 Ag7 Ag7 133.70(7) . 3_565 ?
Ag7 Ag7 Ag7 60.000(1) 2_665 3_565 ?
S1 Ag7 Ag8 149.63(10) 2_665 . ?
S1 Ag7 Ag8 56.84(10) . . ?
S5 Ag7 Ag8 51.72(7) . . ?
Ag7 Ag7 Ag8 153.30(5) 2_665 . ?
Ag7 Ag7 Ag8 99.16(6) 3_565 . ?
S1 Ag7 Ag6 68.51(9) 2_665 . ?
S1 Ag7 Ag6 142.34(10) . . ?
S5 Ag7 Ag6 45.74(7) . . ?
Ag7 Ag7 Ag6 84.10(4) 2_665 . ?
Ag7 Ag7 Ag6 119.95(3) 3_565 . ?
Ag8 Ag7 Ag6 94.09(4) . . ?
N2 Ag8 S2 118.0(3) . . y
N2 Ag8 S5 119.7(4) . . y
S2 Ag8 S5 97.08(9) . . y
N2 Ag8 S1 108.1(4) . . y
S2 Ag8 S1 101.60(11) . . y
S5 Ag8 S1 110.68(12) . . y
N2 Ag8 Ag7 129.2(3) . . ?
S2 Ag8 Ag7 111.81(7) . . ?
S5 Ag8 Ag7 60.49(8) . . ?
S1 Ag8 Ag7 50.51(8) . . ?
C2 S1 Ag7 110.6(10) . 3_565 ?
C2 S1 Ag7 105.3(10) . . ?
Ag7 S1 Ag7 74.30(11) 3_565 . ?
C2 S1 Ag8 117.9(10) . . ?
Ag7 S1 Ag8 126.54(14) 3_565 . ?
Ag7 S1 Ag8 72.66(11) . . ?
C7 S2 Ag3 108.8(5) . . ?
C7 S2 Ag6 103.6(5) . 3_565 ?
Ag3 S2 Ag6 78.57(8) . 3_565 ?
C7 S2 Ag8 109.8(5) . . ?
Ag3 S2 Ag8 141.42(11) . . ?
Ag6 S2 Ag8 92.28(10) 3_565 . ?
C11 S3 Ag4 100.2(8) . . ?
C11 S3 Ag5 106.4(8) . . ?
Ag4 S3 Ag5 79.88(9) . . ?
C11 S3 Ag2 115.0(8) . . ?
Ag4 S3 Ag2 76.98(8) . . ?
Ag5 S3 Ag2 135.26(11) . . ?
C18 S4 Ag3 105.4(6) . 2_665 ?
C18 S4 Ag2 114.4(6) . . ?
Ag3 S4 Ag2 97.40(8) 2_665 . ?
C18 S4 Ag2 117.9(6) . 2_665 ?
Ag3 S4 Ag2 74.65(7) 2_665 2_665 ?
Ag2 S4 Ag2 127.35(9) . 2_665 ?
C18 S4 Ag1 111.9(6) . . ?
Ag3 S4 Ag1 140.85(9) 2_665 . ?
Ag2 S4 Ag1 77.94(6) . . ?
Ag2 S4 Ag1 77.80(6) 2_665 . ?
C15 S5 Ag4 106.1(6) . . ?
C15 S5 Ag6 106.8(6) . . ?
Ag4 S5 Ag6 84.42(9) . . ?
C15 S5 Ag8 112.0(6) . . ?
Ag4 S5 Ag8 105.24(13) . . ?
Ag6 S5 Ag8 135.03(14) . . ?
C15 S5 Ag7 115.9(6) . . ?
Ag4 S5 Ag7 136.95(11) . . ?
Ag6 S5 Ag7 75.42(10) . . ?
Ag8 S5 Ag7 67.79(8) . . ?
O2 O1 N1 110.7(18) 17_655 . ?
O2 O1 N1 48.4(12) 17_655 17_655 ?
N1 O1 N1 62.3(15) . 17_655 ?
O2 O1 Ag5 81.2(13) 17_655 . ?
N1 O1 Ag5 96.8(12) . . ?
N1 O1 Ag5 87.7(9) 17_655 . ?
O1 O2 N1 92.5(17) 17_655 . ?
O3 N1 O2 122.8(18) . . ?
O3 N1 O1 119.8(18) . . ?
O2 N1 O1 117.4(18) . . ?
O3 N1 N1 112.9(12) . 17_655 ?
O2 N1 N1 86.0(17) . 17_655 ?
O1 N1 N1 70.9(14) . 17_655 ?
O3 N1 O1 129.7(17) . 17_655 ?
O2 N1 O1 39.1(10) . 17_655 ?
O1 N1 O1 97.7(16) . 17_655 ?
N1 N1 O1 46.9(11) 17_655 17_655 ?
C21A N2 N2 0.0(14) 19_666 19_666 ?
C21A N2 Ag8 173.5(18) 19_666 . ?
N2 N2 Ag8 173.5(18) 19_666 . ?
C21 N2A N2A 0.000(4) 25_566 25_566 ?
C3 C2 C1 98.8(7) . . ?
C3 C2 S1 119(2) . . ?
C1 C2 S1 104(3) . . ?
C2 C3 C4 97.8(7) . . ?
C7 C6 C5 107.3(15) . . ?
C6 C7 C8 113.1(13) . . ?
C6 C7 S2 107.8(10) . . ?
C8 C7 S2 110.4(11) . . ?
C11 C10 C9 99.3(9) . . ?
C12 C11 C10 132(2) . . ?
C12 C11 S3 116.3(16) . . ?
C10 C11 S3 108.4(19) . . ?
C15 C14 C13 104(3) . . ?
C14 C15 C16 114.5(19) . . ?
C14 C15 S5 109.9(13) . . ?
C16 C15 S5 107.5(15) . . ?
C19 C18 C17 104.6(8) . . ?
C19 C18 S4 106.0(14) . . ?
C17 C18 S4 100(2) . . ?
C18 C19 C20 105.9(9) . . ?
O4 Cr1 O5 109.5(2) . 2_665 ?
O4 Cr1 O5 109.5(2) . 3_565 ?
O5 Cr1 O5 109.4(2) 2_665 3_565 ?
O4 Cr1 O5 109.5(2) . . ?
O5 Cr1 O5 109.4(2) 2_665 . ?
O5 Cr1 O5 109.4(2) 3_565 . ?

loop_
_geom_bond_atom_site_label_1
_geom_bond_atom_site_label_2
_geom_bond_distance
_geom_bond_site_symmetry_2
_geom_bond_publ_flag
Ag1 N2A 2.134(14) . y
Ag1 S4 2.662(2) 2_665 y
Ag1 S4 2.662(2) . y
Ag1 S4 2.662(2) 3_565 y
Ag1 Ag2 3.2890(10) 2_665 y
Ag1 Ag2 3.2890(10) 3_565 y
Ag1 Ag2 3.2890(10) . y
Ag2 S3 2.482(3) . y
Ag2 S4 2.567(2) . y
Ag2 S4 2.574(2) 3_565 y
Ag2 Ag3 3.0188(12) . y
Ag2 Ag4 3.0404(11) . y
Ag3 S2 2.380(2) . y
Ag3 S4 2.399(2) 3_565 y
Ag3 Ag6 3.0233(11) 3_565 y
Ag4 S5 2.384(3) . y
Ag4 S3 2.402(3) . y
Ag4 Ag5 3.1155(9) . y
Ag4 Ag6 3.2121(12) . y
Ag5 S3 2.451(3) 17_655 y
Ag5 S3 2.451(3) . y
Ag5 O1 2.550(16) 17_655 y
Ag5 O1 2.550(16) . y
Ag5 Ag4 3.1155(9) 17_655 y
Ag6 S2 2.395(3) 2_665 y
Ag6 S5 2.397(3) . y
Ag6 Ag3 3.0233(11) 2_665 y
Ag6 Ag7 3.2383(14) . y
Ag7 S1 2.456(4) 2_665 y
Ag7 S1 2.463(4) . y
Ag7 S5 2.863(4) . y
Ag7 Ag7 2.9703(19) 2_665 y
Ag7 Ag7 2.9703(19) 3_565 y
Ag7 Ag8 3.0461(17) . y
Ag8 N2 2.113(11) . y
Ag8 S2 2.566(3) . y
Ag8 S5 2.583(3) . y
Ag8 S1 2.671(4) . y
S1 C2 1.79(3) . ?
S1 Ag7 2.456(4) 3_565 ?
S2 C7 1.840(12) . ?
S2 Ag6 2.395(3) 3_565 ?
S3 C11 1.89(3) . ?
S4 C18 1.90(2) . ?
S4 Ag3 2.399(2) 2_665 ?
S4 Ag2 2.574(2) 2_665 ?
S5 C15 1.869(19) . ?
O1 O2 1.06(2) 17_655 ?
O1 N1 1.29(2) . ?
O1 N1 1.67(3) 17_655 ?
O2 O1 1.06(2) 17_655 ?
O2 N1 1.25(2) . ?
O3 N1 1.24(2) . ?
N1 N1 1.57(4) 17_655 ?
N1 O1 1.67(3) 17_655 ?
N2 C21A 1.17(2) 19_666 ?
N2 N2 1.17(2) 19_666 ?
N2A C21 1.15(3) 25_566 ?
N2A N2A 1.15(3) 25_566 ?
C1 C2 1.549(10) . ?
C2 C3 1.546(10) . ?
C3 C4 1.566(10) . ?
C5 C6 1.51(3) . ?
C6 C7 1.49(2) . ?
C7 C8 1.51(2) . ?
C9 C10 1.548(10) . ?
C10 C11 1.531(10) . ?
C11 C12 1.35(3) . ?
C13 C14 1.54(5) . ?
C14 C15 1.53(3) . ?
C15 C16 1.55(3) . ?
C18 C19 1.535(10) . ?
C18 C17 1.550(2) . ?
C19 C20 1.550(10) . ?
Cr1 O4 1.625(10) . ?
Cr1 O5 1.642(6) 2_665 ?
Cr1 O5 1.642(6) 3_565 ?
Cr1 O5 1.642(6) . ?
